data_7023742
loop_
_publ_author_name
'Beattie, Christopher'
'Farina, Paolo'
'Levason, William'
'Reid, Gillian'

_publ_section_title
;
 Oxa-thia-, oxa-selena and crown ether macrocyclic complexes of tin(ii)
 tetrafluoroborate and hexafluorophosphate - synthesis, properties and
 structures.
;
_journal_issue 42
_journal_name_full 'Dalton transactions (Cambridge, England : 2003)'
_journal_page_first 15183
_journal_page_last 15190
_journal_paper_doi 10.1039/c3dt51889b
_journal_volume 42
_journal_year 2013
_chemical_formula_moiety 'C20 H40 O10 Sn 2+, 3(B F4 1-), H3 O 1+, H2 O'
_chemical_formula_sum 'C20 H45 B3 F12 O12 Sn'
_chemical_formula_weight 856.68
_chemical_name_systematic
; 
 bis(1,4,7,10,13-pentaoxacyclopentadecane)tin(II) tris(tetrafluoroborate)
 oxonium hydrate 
;
_space_group_IT_number 14
_space_group_name_Hall '-P 2yn'
_symmetry_cell_setting monoclinic
_symmetry_space_group_name_Hall '-P 2yn'
_symmetry_space_group_name_H-M 'P 1 21/n 1'
_atom_sites_solution_hydrogens geom
_atom_sites_solution_primary direct
_atom_sites_solution_secondary difmap
_audit_creation_date 2013-02-14
_audit_creation_method 'SHELXL-97 + hand edit'
_audit_update_record ' 2013-07-05  Re-refined with better treatment of C13A/B disorder'
_cell_angle_alpha 90.00
_cell_angle_beta 90.793(6)
_cell_angle_gamma 90.00
_cell_formula_units_Z 4
_cell_length_a 14.116(2)
_cell_length_b 15.118(2)
_cell_length_c 16.137(6)
_cell_measurement_reflns_used 13001
_cell_measurement_temperature 100(2)
_cell_measurement_theta_max 27.5
_cell_measurement_theta_min 3.1
_cell_volume 3443.4(14)
_computing_cell_refinement 'CrystalClear-SM Expert 2.0 r7 (Rigaku, 2011)'
_computing_data_collection 'CrystalClear-SM Expert 2.0 r7 (Rigaku, 2011)'
_computing_data_reduction 'CrystalClear-SM Expert 2.0 r7 (Rigaku, 2011)'
_computing_molecular_graphics 'ORTEP-III (Farrugia, 1997)'
_computing_structure_refinement 'SHELXL-97 (Sheldrick, 2008)'
_computing_structure_solution 'SHELXS-97 (Sheldrick, 1997)'
_diffrn_ambient_temperature 100(2)
_diffrn_detector 'CCD plate'
_diffrn_detector_type 'Rigaku HG Saturn724+ (2x2 bin mode)'
_diffrn_measured_fraction_theta_full 0.989
_diffrn_measured_fraction_theta_max 0.989
_diffrn_measurement_device 'Four-circle \k diffractometer'
_diffrn_measurement_device_type 'Rigaku AFC12 '
_diffrn_measurement_method 'Profile data from \w-scans'
_diffrn_radiation_collimation 'Confocal mirrors, VHF VariMax '
_diffrn_radiation_type MoK\a
_diffrn_radiation_wavelength 0.71073
_diffrn_reflns_av_R_equivalents 0.0295
_diffrn_reflns_av_unetI/netI 0.0411
_diffrn_reflns_limit_h_max 17
_diffrn_reflns_limit_h_min -18
_diffrn_reflns_limit_k_max 19
_diffrn_reflns_limit_k_min -19
_diffrn_reflns_limit_l_max 19
_diffrn_reflns_limit_l_min -20
_diffrn_reflns_number 16402
_diffrn_reflns_theta_full 27.48
_diffrn_reflns_theta_max 27.48
_diffrn_reflns_theta_min 3.06
_diffrn_source 'Rotating anode X-ray tube'
_diffrn_source_type 'Rigaku FR-E+ Superbright'
_diffrn_standards_number 0
_exptl_absorpt_coefficient_mu 0.859
_exptl_absorpt_correction_T_max 1.000
_exptl_absorpt_correction_T_min 0.855
_exptl_absorpt_correction_type multi-scan
_exptl_absorpt_process_details
;Jacobson, R.A. (1998). REQAB. Private communication to the 
 Rigaku Corporation, Tokyo, Japan. 
;
_exptl_crystal_colour colourless
_exptl_crystal_density_diffrn 1.652
_exptl_crystal_density_method 'not measured'
_exptl_crystal_description prism
_exptl_crystal_F_000 1736
_exptl_crystal_size_max 0.08
_exptl_crystal_size_mid 0.04
_exptl_crystal_size_min 0.04
_refine_diff_density_max 1.677
_refine_diff_density_min -0.964
_refine_diff_density_rms 0.163
_refine_ls_extinction_method none
_refine_ls_goodness_of_fit_ref 1.042
_refine_ls_hydrogen_treatment constr
_refine_ls_matrix_type full
_refine_ls_number_parameters 437
_refine_ls_number_reflns 7805
_refine_ls_number_restraints 2
_refine_ls_restrained_S_all 1.042
_refine_ls_R_factor_all 0.0911
_refine_ls_R_factor_gt 0.0727
_refine_ls_shift/su_max 0.001
_refine_ls_shift/su_mean 0.000
_refine_ls_structure_factor_coef Fsqd
_refine_ls_weighting_details 'w=1/[\s^2^(Fo^2^)+(0.0978P)^2^+24.7660P] where P=(Fo^2^+2Fc^2^)/3'
_refine_ls_weighting_scheme calc
_refine_ls_wR_factor_gt 0.1868
_refine_ls_wR_factor_ref 0.2033
_reflns_number_gt 6065
_reflns_number_total 7805
_reflns_threshold_expression I>2\s(I)
_cod_data_source_file c3dt51889b.txt
_cod_data_source_block 12paf128ra
_cod_depositor_comments
;
The following automatic conversions were performed:

data name '_iucr_refine_instruction_details' was replaced with
'_iucr_refine_instructions_details' as specified in the replacement
file 'data/replacement-values/replacement_tags.lst'.

Automatic conversion script
Id: cif_correct_tags 9268 2022-04-12 08:56:07Z antanas 
;
_cod_original_cell_volume 3443.6(14)
_cod_original_sg_symbol_H-M 'P 21/n'
_cod_database_code 7023742

loop_
_symmetry_equiv_pos_as_xyz
'x, y, z'
'-x+1/2, y+1/2, -z+1/2'
'-x, -y, -z'
'x-1/2, -y-1/2, z-1/2'

loop_
_atom_site_label
_atom_site_type_symbol
_atom_site_fract_x
_atom_site_fract_y
_atom_site_fract_z
_atom_site_U_iso_or_equiv
_atom_site_adp_type
_atom_site_occupancy
_atom_site_symmetry_multiplicity
_atom_site_calc_flag
_atom_site_refinement_flags
_atom_site_disorder_assembly
_atom_site_disorder_group
Sn1 Sn 0.49134(3) 0.25498(2) 0.31405(2) 0.02231(14) Uani 1 1 d . A .
O1 O 0.4177(3) 0.1359(3) 0.4249(3) 0.0415(11) Uani 1 1 d . . .
O2 O 0.5173(4) 0.0750(3) 0.2912(3) 0.0424(11) Uani 1 1 d . . .
O3 O 0.6583(4) 0.1857(4) 0.3300(5) 0.075(2) Uani 1 1 d . . .
O4 O 0.6007(4) 0.3091(4) 0.4411(3) 0.0469(12) Uani 1 1 d . . .
O5 O 0.4067(4) 0.3136(3) 0.4557(3) 0.0391(11) Uani 1 1 d . . .
O6 O 0.5024(4) 0.4350(4) 0.3175(3) 0.0485(13) Uani 1 1 d . A .
O7 O 0.3371(4) 0.3540(4) 0.2657(4) 0.0590(15) Uani 1 1 d D . .
O8 O 0.3290(4) 0.1780(4) 0.2348(4) 0.0512(13) Uani 1 1 d . . .
O9 O 0.5019(5) 0.2164(5) 0.1526(3) 0.0592(15) Uani 1 1 d . . .
O10 O 0.6246(4) 0.3326(4) 0.2291(4) 0.0527(14) Uani 1 1 d . . .
C1 C 0.4140(11) 0.0481(6) 0.4007(7) 0.093(4) Uani 1 1 d . . .
H1A H 0.4117 0.0112 0.4513 0.112 Uiso 1 1 calc R . .
H1B H 0.3538 0.0386 0.3698 0.112 Uiso 1 1 calc R . .
C2 C 0.4856(9) 0.0178(6) 0.3534(9) 0.094(5) Uani 1 1 d . . .
H2A H 0.4646 -0.0381 0.3268 0.113 Uiso 1 1 calc R . .
H2B H 0.5400 0.0034 0.3903 0.113 Uiso 1 1 calc R . .
C3 C 0.6097(6) 0.0541(5) 0.2653(7) 0.062(3) Uani 1 1 d . . .
H3A H 0.6197 -0.0103 0.2728 0.075 Uiso 1 1 calc R . .
H3B H 0.6141 0.0668 0.2053 0.075 Uiso 1 1 calc R . .
C4 C 0.6834(7) 0.0991(7) 0.3067(8) 0.083(4) Uani 1 1 d . . .
H4A H 0.7391 0.1017 0.2702 0.100 Uiso 1 1 calc R . .
H4B H 0.7019 0.0653 0.3570 0.100 Uiso 1 1 calc R . .
C5 C 0.7247(5) 0.2293(7) 0.3807(6) 0.058(2) Uani 1 1 d . . .
H5A H 0.7517 0.2794 0.3493 0.069 Uiso 1 1 calc R . .
H5B H 0.7770 0.1879 0.3941 0.069 Uiso 1 1 calc R . .
C6 C 0.6853(7) 0.2637(7) 0.4593(7) 0.068(3) Uani 1 1 d . . .
H6A H 0.6727 0.2140 0.4977 0.081 Uiso 1 1 calc R . .
H6B H 0.7314 0.3041 0.4864 0.081 Uiso 1 1 calc R . .
C7 C 0.5585(7) 0.3393(6) 0.5177(5) 0.062(3) Uani 1 1 d . . .
H7A H 0.5983 0.3864 0.5428 0.074 Uiso 1 1 calc R . .
H7B H 0.5551 0.2896 0.5575 0.074 Uiso 1 1 calc R . .
C8 C 0.4638(6) 0.3734(5) 0.5010(5) 0.0497(19) Uani 1 1 d . . .
H8A H 0.4329 0.3869 0.5542 0.060 Uiso 1 1 calc R . .
H8B H 0.4688 0.4293 0.4694 0.060 Uiso 1 1 calc R . .
C9 C 0.3619(7) 0.2517(5) 0.5087(5) 0.052(2) Uani 1 1 d . . .
H9A H 0.4024 0.2426 0.5585 0.063 Uiso 1 1 calc R . .
H9B H 0.3010 0.2769 0.5272 0.063 Uiso 1 1 calc R . .
C10 C 0.3441(11) 0.1682(6) 0.4709(8) 0.102(5) Uani 1 1 d . . .
H10A H 0.3293 0.1248 0.5148 0.122 Uiso 1 1 calc R . .
H10B H 0.2874 0.1736 0.4344 0.122 Uiso 1 1 calc R . .
C11 C 0.4331(7) 0.4802(7) 0.2723(6) 0.064(2) Uani 1 1 d . . .
H11A H 0.4445 0.4733 0.2123 0.077 Uiso 1 1 calc R A .
H11B H 0.4358 0.5440 0.2859 0.077 Uiso 1 1 calc R . .
C12 C 0.3357(5) 0.4432(5) 0.2935(5) 0.0441(17) Uani 1 1 d . A .
H12A H 0.3252 0.4458 0.3540 0.053 Uiso 1 1 calc R . .
H12B H 0.2850 0.4769 0.2648 0.053 Uiso 1 1 calc R . .
C13A C 0.2495(6) 0.3143(8) 0.2743(6) 0.039(2) Uani 0.70 1 d P A 1
H13A H 0.1986 0.3550 0.2554 0.046 Uiso 0.70 1 calc PR A 1
H13B H 0.2387 0.2993 0.3331 0.046 Uiso 0.70 1 calc PR A 1
C13B C 0.2931(18) 0.2825(13) 0.2975(11) 0.040(5) Uiso 0.30 1 d PD A 2
H13C H 0.2430 0.3011 0.3361 0.048 Uiso 0.30 1 calc PR A 2
H13D H 0.3390 0.2447 0.3280 0.048 Uiso 0.30 1 calc PR A 2
C14 C 0.2483(6) 0.2301(7) 0.2215(9) 0.083(4) Uani 1 1 d D A .
H14A H 0.1913 0.1950 0.2347 0.100 Uiso 0.70 1 calc PR B 1
H14B H 0.2442 0.2467 0.1622 0.100 Uiso 0.70 1 calc PR B 1
H14C H 0.1873 0.2004 0.2327 0.100 Uiso 0.30 1 calc PR B 2
H14D H 0.2467 0.2629 0.1684 0.100 Uiso 0.30 1 calc PR B 2
C15 C 0.3620(8) 0.1370(9) 0.1670(7) 0.086(4) Uani 1 1 d . A .
H15A H 0.3063 0.1142 0.1358 0.103 Uiso 1 1 calc R . .
H15B H 0.3984 0.0849 0.1864 0.103 Uiso 1 1 calc R . .
C16 C 0.4204(6) 0.1831(7) 0.1084(5) 0.060(2) Uani 1 1 d . A .
H16A H 0.4404 0.1422 0.0640 0.071 Uiso 1 1 calc R . .
H16B H 0.3845 0.2325 0.0827 0.071 Uiso 1 1 calc R . .
C17 C 0.5643(7) 0.2641(7) 0.1069(6) 0.062(2) Uani 1 1 d . A .
H17A H 0.5325 0.3184 0.0865 0.075 Uiso 1 1 calc R . .
H17B H 0.5828 0.2288 0.0580 0.075 Uiso 1 1 calc R . .
C18 C 0.6495(7) 0.2888(8) 0.1536(6) 0.068(3) Uani 1 1 d . A .
H18A H 0.6872 0.2352 0.1666 0.081 Uiso 1 1 calc R . .
H18B H 0.6889 0.3287 0.1197 0.081 Uiso 1 1 calc R . .
C19 C 0.6318(7) 0.4216(6) 0.2265(6) 0.063(2) Uani 1 1 d . A .
H19A H 0.5951 0.4440 0.1782 0.076 Uiso 1 1 calc R . .
H19B H 0.6990 0.4380 0.2188 0.076 Uiso 1 1 calc R . .
C20 C 0.5971(7) 0.4635(6) 0.3016(7) 0.064(2) Uani 1 1 d . . .
H20A H 0.6389 0.4477 0.3491 0.077 Uiso 1 1 calc R A .
H20B H 0.5984 0.5285 0.2950 0.077 Uiso 1 1 calc R . .
B1 B 0.9408(6) 0.2631(5) 0.2340(5) 0.0363(16) Uani 1 1 d . . .
F1 F 0.9585(5) 0.2679(3) 0.3265(3) 0.0645(14) Uani 1 1 d . . .
F2 F 0.8792(3) 0.3297(3) 0.2146(3) 0.0492(11) Uani 1 1 d . . .
F3 F 0.9009(5) 0.1833(3) 0.2184(3) 0.084(2) Uani 1 1 d . . .
F4 F 1.0234(4) 0.2761(6) 0.1935(3) 0.087(2) Uani 1 1 d . . .
B2 B 0.3003(6) 0.9661(5) -0.0292(5) 0.0361(16) Uani 1 1 d . . .
F5 F 0.2632(4) 0.9279(4) -0.0973(3) 0.0617(13) Uani 1 1 d . . .
F6 F 0.3141(4) 0.8991(4) 0.0310(4) 0.0847(19) Uani 1 1 d . . .
F7 F 0.2379(7) 1.0210(5) 0.0067(5) 0.120(3) Uani 1 1 d . . .
F8 F 0.3879(6) 0.9999(7) -0.0413(5) 0.134(4) Uani 1 1 d . . .
B3 B 0.3261(10) 0.4674(7) 0.0398(6) 0.062(3) Uani 1 1 d . . .
F9 F 0.3271(4) 0.5364(3) 0.0982(3) 0.0632(13) Uani 1 1 d . . .
F10 F 0.2935(6) 0.4985(4) -0.0351(3) 0.086(2) Uani 1 1 d . . .
F11 F 0.2629(6) 0.4040(4) 0.0670(4) 0.097(2) Uani 1 1 d . . .
F12 F 0.4149(5) 0.4323(5) 0.0382(4) 0.095(2) Uani 1 1 d . . .
O11 O 0.4765(4) 0.9133(3) 0.1217(3) 0.0392(11) Uani 1 1 d . . .
O12 O 0.4889(6) 0.6322(4) 0.0958(4) 0.080(2) Uani 1 1 d . . .

loop_
_atom_site_aniso_label
_atom_site_aniso_U_11
_atom_site_aniso_U_22
_atom_site_aniso_U_33
_atom_site_aniso_U_23
_atom_site_aniso_U_13
_atom_site_aniso_U_12
Sn1 0.0207(2) 0.0228(2) 0.0234(2) -0.00653(14) -0.00121(14) -0.00114(14)
O1 0.037(3) 0.039(3) 0.049(3) -0.008(2) 0.005(2) -0.005(2)
O2 0.048(3) 0.037(3) 0.042(3) -0.009(2) -0.003(2) 0.010(2)
O3 0.040(3) 0.059(4) 0.123(6) -0.041(4) -0.033(3) 0.024(3)
O4 0.042(3) 0.054(3) 0.045(3) -0.010(2) -0.016(2) 0.005(2)
O5 0.051(3) 0.037(2) 0.029(2) -0.0060(18) 0.002(2) 0.007(2)
O6 0.052(3) 0.049(3) 0.044(3) 0.004(2) 0.000(2) 0.001(2)
O7 0.048(3) 0.062(4) 0.066(4) -0.017(3) -0.012(3) 0.008(3)
O8 0.044(3) 0.049(3) 0.060(3) -0.010(3) -0.012(3) -0.004(2)
O9 0.067(4) 0.077(4) 0.033(3) -0.008(3) 0.000(3) 0.005(3)
O10 0.050(3) 0.054(3) 0.055(3) 0.002(3) 0.009(3) -0.013(3)
C1 0.173(13) 0.029(4) 0.079(7) 0.015(4) 0.064(8) 0.011(6)
C2 0.115(10) 0.030(4) 0.141(11) -0.017(5) 0.074(9) -0.016(5)
C3 0.060(5) 0.030(4) 0.098(7) -0.023(4) 0.030(5) 0.005(3)
C4 0.047(5) 0.079(7) 0.123(10) -0.040(7) -0.009(6) 0.028(5)
C5 0.027(3) 0.082(6) 0.064(5) 0.008(5) -0.013(3) 0.009(4)
C6 0.051(5) 0.084(7) 0.067(6) -0.007(5) -0.028(5) 0.008(5)
C7 0.088(7) 0.065(5) 0.030(4) 0.000(3) -0.016(4) -0.032(5)
C8 0.067(5) 0.047(4) 0.035(4) -0.019(3) 0.011(3) -0.014(4)
C9 0.054(5) 0.056(5) 0.048(4) -0.011(3) 0.030(4) -0.010(4)
C10 0.171(13) 0.041(5) 0.095(8) -0.005(5) 0.088(9) -0.005(6)
C11 0.077(6) 0.068(6) 0.048(5) 0.000(4) -0.002(4) 0.027(5)
C12 0.050(4) 0.039(4) 0.043(4) -0.005(3) 0.001(3) 0.023(3)
C13A 0.015(4) 0.075(7) 0.026(4) -0.011(4) 0.000(3) 0.008(4)
C14 0.032(4) 0.061(5) 0.156(12) -0.020(6) -0.036(6) -0.005(4)
C15 0.067(7) 0.113(9) 0.079(7) 0.036(7) 0.015(5) 0.045(7)
C16 0.050(5) 0.092(7) 0.036(4) -0.030(4) -0.015(3) 0.007(4)
C17 0.050(5) 0.073(6) 0.064(6) 0.012(5) -0.006(4) 0.006(4)
C18 0.055(5) 0.087(7) 0.062(5) -0.024(5) 0.029(4) -0.008(5)
C19 0.052(5) 0.062(5) 0.076(6) -0.020(5) -0.009(4) 0.001(4)
C20 0.063(6) 0.045(5) 0.084(7) 0.001(4) 0.006(5) -0.020(4)
B1 0.050(4) 0.031(3) 0.028(3) -0.005(3) -0.011(3) 0.009(3)
F1 0.101(4) 0.046(3) 0.046(3) -0.001(2) -0.019(3) -0.002(3)
F2 0.053(3) 0.041(2) 0.052(2) -0.0031(19) -0.013(2) 0.0068(19)
F3 0.165(6) 0.029(2) 0.057(3) -0.004(2) -0.046(4) -0.012(3)
F4 0.045(3) 0.171(7) 0.046(3) -0.034(3) -0.001(2) 0.020(3)
B2 0.038(4) 0.038(4) 0.032(4) -0.006(3) -0.001(3) -0.001(3)
F5 0.066(3) 0.076(3) 0.043(2) -0.014(2) -0.009(2) -0.017(3)
F6 0.057(3) 0.101(5) 0.095(4) 0.043(4) -0.026(3) -0.017(3)
F7 0.159(8) 0.096(5) 0.105(5) -0.052(4) 0.002(5) 0.056(5)
F8 0.105(6) 0.207(9) 0.088(5) 0.040(5) -0.018(4) -0.111(6)
B3 0.093(8) 0.049(5) 0.044(5) -0.001(4) -0.017(5) -0.006(5)
F9 0.080(4) 0.061(3) 0.048(3) -0.019(2) -0.012(2) 0.002(3)
F10 0.150(6) 0.073(4) 0.035(3) -0.001(2) -0.011(3) 0.021(4)
F11 0.142(6) 0.059(4) 0.091(5) 0.006(3) -0.018(4) -0.027(4)
F12 0.118(6) 0.088(4) 0.079(4) -0.021(3) -0.011(4) 0.034(4)
O11 0.048(3) 0.036(2) 0.034(2) 0.0095(19) -0.005(2) -0.001(2)
O12 0.135(7) 0.053(4) 0.052(4) -0.025(3) 0.014(4) -0.037(4)

loop_
_atom_type_symbol
_atom_type_description
_atom_type_scat_dispersion_real
_atom_type_scat_dispersion_imag
_atom_type_scat_source
C C 0.0033 0.0016 'International Tables Vol C Tables 4.2.6.8 and 6.1.1.4'
H H 0.0000 0.0000 'International Tables Vol C Tables 4.2.6.8 and 6.1.1.4'
O O 0.0106 0.0060 'International Tables Vol C Tables 4.2.6.8 and 6.1.1.4'
F F 0.0171 0.0103 'International Tables Vol C Tables 4.2.6.8 and 6.1.1.4'
Sn Sn -0.6537 1.4246 'International Tables Vol C Tables 4.2.6.8 and 6.1.1.4'
B B 0.0013 0.0007 'International Tables Vol C Tables 4.2.6.8 and 6.1.1.4'

loop_
_geom_angle_atom_site_label_1
_geom_angle_atom_site_label_2
_geom_angle_atom_site_label_3
_geom_angle
O3 Sn1 O10 64.8(2)
O3 Sn1 O9 86.9(2)
O10 Sn1 O9 62.50(19)
O3 Sn1 O4 62.16(18)
O10 Sn1 O4 81.57(18)
O9 Sn1 O4 140.62(19)
O3 Sn1 O6 110.49(19)
O10 Sn1 O6 61.49(17)
O9 Sn1 O6 103.51(18)
O4 Sn1 O6 69.33(16)
O3 Sn1 O5 117.0(2)
O10 Sn1 O5 128.00(17)
O9 Sn1 O5 155.94(18)
O4 Sn1 O5 61.04(16)
O6 Sn1 O5 71.66(15)
O3 Sn1 O7 165.0(2)
O10 Sn1 O7 100.31(19)
O9 Sn1 O7 84.05(19)
O4 Sn1 O7 119.83(16)
O6 Sn1 O7 60.43(17)
O5 Sn1 O7 73.02(17)
O3 Sn1 O1 91.3(2)
O10 Sn1 O1 155.99(17)
O9 Sn1 O1 121.14(18)
O4 Sn1 O1 85.47(16)
O6 Sn1 O1 131.40(15)
O5 Sn1 O1 59.76(14)
O7 Sn1 O1 103.67(18)
O3 Sn1 O2 59.60(17)
O10 Sn1 O2 105.82(17)
O9 Sn1 O2 69.34(18)
O4 Sn1 O2 109.03(15)
O6 Sn1 O2 167.23(17)
O5 Sn1 O2 119.26(15)
O7 Sn1 O2 127.11(16)
O1 Sn1 O2 59.76(15)
O3 Sn1 O8 127.10(18)
O10 Sn1 O8 121.70(18)
O9 Sn1 O8 61.99(19)
O4 Sn1 O8 156.60(18)
O6 Sn1 O8 117.47(16)
O5 Sn1 O8 98.57(16)
O7 Sn1 O8 57.81(17)
O1 Sn1 O8 73.53(16)
O2 Sn1 O8 69.33(15)
C10 O1 C1 117.9(8)
C10 O1 Sn1 114.4(5)
C1 O1 Sn1 117.2(5)
C2 O2 C3 112.2(7)
C2 O2 Sn1 117.8(5)
C3 O2 Sn1 112.6(4)
C5 O3 C4 115.1(7)
C5 O3 Sn1 117.9(5)
C4 O3 Sn1 125.6(5)
C6 O4 C7 109.5(7)
C6 O4 Sn1 119.3(5)
C7 O4 Sn1 120.5(5)
C8 O5 C9 111.5(6)
C8 O5 Sn1 112.8(4)
C9 O5 Sn1 119.4(4)
C11 O6 C20 114.2(7)
C11 O6 Sn1 116.1(5)
C20 O6 Sn1 110.5(5)
C13B O7 C12 129.0(11)
C13A O7 C12 111.3(7)
C13B O7 Sn1 79.8(12)
C13A O7 Sn1 116.1(6)
C12 O7 Sn1 116.2(4)
C15 O8 C14 115.1(8)
C15 O8 Sn1 105.5(6)
C14 O8 Sn1 119.0(5)
C17 O9 C16 115.9(7)
C17 O9 Sn1 117.2(6)
C16 O9 Sn1 120.3(5)
C19 O10 C18 114.5(7)
C19 O10 Sn1 121.2(5)
C18 O10 Sn1 115.1(5)
C2 C1 O1 117.3(10)
C2 C1 H1A 108.0
O1 C1 H1A 108.0
C2 C1 H1B 108.0
O1 C1 H1B 108.0
H1A C1 H1B 107.2
C1 C2 O2 116.3(9)
C1 C2 H2A 108.2
O2 C2 H2A 108.2
C1 C2 H2B 108.2
O2 C2 H2B 108.2
H2A C2 H2B 107.4
C4 C3 O2 115.6(7)
C4 C3 H3A 108.4
O2 C3 H3A 108.4
C4 C3 H3B 108.4
O2 C3 H3B 108.4
H3A C3 H3B 107.4
C3 C4 O3 112.9(7)
C3 C4 H4A 109.0
O3 C4 H4A 109.0
C3 C4 H4B 109.0
O3 C4 H4B 109.0
H4A C4 H4B 107.8
O3 C5 C6 114.1(7)
O3 C5 H5A 108.7
C6 C5 H5A 108.7
O3 C5 H5B 108.7
C6 C5 H5B 108.7
H5A C5 H5B 107.6
O4 C6 C5 108.6(7)
O4 C6 H6A 110.0
C5 C6 H6A 110.0
O4 C6 H6B 110.0
C5 C6 H6B 110.0
H6A C6 H6B 108.3
O4 C7 C8 109.9(6)
O4 C7 H7A 109.7
C8 C7 H7A 109.7
O4 C7 H7B 109.7
C8 C7 H7B 109.7
H7A C7 H7B 108.2
O5 C8 C7 112.8(6)
O5 C8 H8A 109.0
C7 C8 H8A 109.0
O5 C8 H8B 109.0
C7 C8 H8B 109.0
H8A C8 H8B 107.8
C10 C9 O5 113.8(7)
C10 C9 H9A 108.8
O5 C9 H9A 108.8
C10 C9 H9B 108.8
O5 C9 H9B 108.8
H9A C9 H9B 107.7
O1 C10 C9 114.6(10)
O1 C10 H10A 108.6
C9 C10 H10A 108.6
O1 C10 H10B 108.6
C9 C10 H10B 108.6
H10A C10 H10B 107.6
O6 C11 C12 109.3(7)
O6 C11 H11A 109.8
C12 C11 H11A 109.8
O6 C11 H11B 109.8
C12 C11 H11B 109.8
H11A C11 H11B 108.3
O7 C12 C11 105.1(6)
O7 C12 H12A 110.7
C11 C12 H12A 110.7
O7 C12 H12B 110.7
C11 C12 H12B 110.7
H12A C12 H12B 108.8
O7 C13A C14 107.9(7)
O7 C13A H13A 110.1
C14 C13A H13A 110.1
O7 C13A H13B 110.1
C14 C13A H13B 110.1
H13A C13A H13B 108.4
O7 C13B C14 106.6(12)
O7 C13B H13C 110.4
C14 C13B H13C 110.4
O7 C13B H13D 110.4
C14 C13B H13D 110.4
H13C C13B H13D 108.6
O8 C14 C13A 112.3(7)
O8 C14 C13B 81.2(11)
O8 C14 H14A 109.1
C13A C14 H14A 109.1
C13B C14 H14A 114.7
O8 C14 H14B 109.1
C13A C14 H14B 109.1
C13B C14 H14B 129.8
H14A C14 H14B 107.9
O8 C14 H14C 115.1
C13A C14 H14C 106.1
C13B C14 H14C 115.1
H14B C14 H14C 104.6
O8 C14 H14D 115.1
C13A C14 H14D 93.7
C13B C14 H14D 115.1
H14A C14 H14D 116.5
H14C C14 H14D 112.1
O8 C15 C16 121.2(11)
O8 C15 H15A 107.0
C16 C15 H15A 107.0
O8 C15 H15B 107.0
C16 C15 H15B 107.0
H15A C15 H15B 106.8
O9 C16 C15 107.8(8)
O9 C16 H16A 110.1
C15 C16 H16A 110.1
O9 C16 H16B 110.1
C15 C16 H16B 110.1
H16A C16 H16B 108.5
O9 C17 C18 113.0(8)
O9 C17 H17A 109.0
C18 C17 H17A 109.0
O9 C17 H17B 109.0
C18 C17 H17B 109.0
H17A C17 H17B 107.8
O10 C18 C17 110.3(8)
O10 C18 H18A 109.6
C17 C18 H18A 109.6
O10 C18 H18B 109.6
C17 C18 H18B 109.6
H18A C18 H18B 108.1
O10 C19 C20 112.4(9)
O10 C19 H19A 109.1
C20 C19 H19A 109.1
O10 C19 H19B 109.1
C20 C19 H19B 109.1
H19A C19 H19B 107.9
O6 C20 C19 110.1(7)
O6 C20 H20A 109.6
C19 C20 H20A 109.6
O6 C20 H20B 109.6
C19 C20 H20B 109.6
H20A C20 H20B 108.1
F3 B1 F4 113.4(7)
F3 B1 F2 110.6(7)
F4 B1 F2 109.4(7)
F3 B1 F1 106.8(6)
F4 B1 F1 109.7(6)
F2 B1 F1 106.7(6)
F5 B2 F7 111.6(7)
F5 B2 F8 113.0(7)
F7 B2 F8 115.6(8)
F5 B2 F6 107.7(6)
F7 B2 F6 103.3(7)
F8 B2 F6 104.6(7)
F12 B3 F10 114.5(10)
F12 B3 F11 109.5(9)
F10 B3 F11 107.9(9)
F12 B3 F9 107.6(8)
F10 B3 F9 109.7(8)
F11 B3 F9 107.5(9)

loop_
_geom_bond_atom_site_label_1
_geom_bond_atom_site_label_2
_geom_bond_distance
Sn1 O3 2.588(5)
Sn1 O10 2.621(5)
Sn1 O9 2.676(5)
Sn1 O4 2.678(5)
Sn1 O6 2.726(6)
Sn1 O5 2.742(5)
Sn1 O7 2.746(6)
Sn1 O1 2.752(5)
Sn1 O2 2.771(5)
Sn1 O8 2.856(5)
O1 C10 1.374(12)
O1 C1 1.385(10)
O2 C2 1.404(12)
O2 C3 1.411(9)
O3 C5 1.401(10)
O3 C4 1.410(11)
O4 C6 1.404(10)
O4 C7 1.453(10)
O5 C8 1.408(8)
O5 C9 1.423(9)
O6 C11 1.391(10)
O6 C20 1.432(10)
O7 C13B 1.353(16)
O7 C13A 1.385(11)
O7 C12 1.421(9)
O8 C15 1.346(12)
O8 C14 1.400(10)
O9 C17 1.363(12)
O9 C16 1.436(10)
O10 C19 1.350(11)
O10 C18 1.434(10)
C1 C2 1.354(14)
C1 H1A 0.9900
C1 H1B 0.9900
C2 H2A 0.9900
C2 H2B 0.9900
C3 C4 1.404(13)
C3 H3A 0.9900
C3 H3B 0.9900
C4 H4A 0.9900
C4 H4B 0.9900
C5 C6 1.486(14)
C5 H5A 0.9900
C5 H5B 0.9900
C6 H6A 0.9900
C6 H6B 0.9900
C7 C8 1.455(13)
C7 H7A 0.9900
C7 H7B 0.9900
C8 H8A 0.9900
C8 H8B 0.9900
C9 C10 1.422(12)
C9 H9A 0.9900
C9 H9B 0.9900
C10 H10A 0.9900
C10 H10B 0.9900
C11 C12 1.528(13)
C11 H11A 0.9900
C11 H11B 0.9900
C12 H12A 0.9900
C12 H12B 0.9900
C13A C14 1.531(14)
C13A H13A 0.9900
C13A H13B 0.9900
C13B C14 1.584(16)
C13B H13C 0.9900
C13B H13D 0.9900
C14 H14A 0.9900
C14 H14B 0.9900
C14 H14C 0.9900
C14 H14D 0.9900
C15 C16 1.442(14)
C15 H15A 0.9900
C15 H15B 0.9900
C16 H16A 0.9900
C16 H16B 0.9900
C17 C18 1.460(13)
C17 H17A 0.9900
C17 H17B 0.9900
C18 H18A 0.9900
C18 H18B 0.9900
C19 C20 1.458(13)
C19 H19A 0.9900
C19 H19B 0.9900
C20 H20A 0.9900
C20 H20B 0.9900
B1 F3 1.354(9)
B1 F4 1.359(11)
B1 F2 1.364(8)
B1 F1 1.512(8)
B2 F5 1.341(8)
B2 F7 1.348(10)
B2 F8 1.355(10)
B2 F6 1.416(9)
B3 F12 1.362(14)
B3 F10 1.370(11)
B3 F11 1.384(13)
B3 F9 1.406(11)

loop_
_geom_contact_atom_site_label_1
_geom_contact_atom_site_label_2
_geom_contact_distance
_geom_contact_site_symmetry_2
O11 F1 2.520(7) 2_655
O11 F6 2.712(7) .
O11 F8 2.671(8) 3_675
O12 F1 2.512(7) 2_655
O12 F9 2.706(9) .
O12 F12 2.748(9) 3_665

loop_
_geom_torsion_atom_site_label_1
_geom_torsion_atom_site_label_2
_geom_torsion_atom_site_label_3
_geom_torsion_atom_site_label_4
_geom_torsion
C10 O1 C1 C2 178.1(13)
Sn1 O1 C1 C2 35.2(16)
O1 C1 C2 O2 -40.8(19)
C3 O2 C2 C1 158.9(12)
Sn1 O2 C2 C1 25.7(16)
C2 O2 C3 C4 -92.5(11)
Sn1 O2 C3 C4 43.2(11)
O2 C3 C4 O3 -33.5(15)
C5 O3 C4 C3 172.1(10)
Sn1 O3 C4 C3 5.9(15)
C4 O3 C5 C6 -125.3(10)
Sn1 O3 C5 C6 42.1(10)
C7 O4 C6 C5 177.1(8)
Sn1 O4 C6 C5 32.3(10)
O3 C5 C6 O4 -47.7(11)
C6 O4 C7 C8 -170.7(7)
Sn1 O4 C7 C8 -26.3(8)
C9 O5 C8 C7 85.2(8)
Sn1 O5 C8 C7 -52.3(7)
O4 C7 C8 O5 51.8(9)
C8 O5 C9 C10 -150.4(10)
Sn1 O5 C9 C10 -15.9(12)
C1 O1 C10 C9 166.8(10)
Sn1 O1 C10 C9 -49.3(14)
O5 C9 C10 O1 43.4(15)
C20 O6 C11 C12 179.1(7)
Sn1 O6 C11 C12 48.8(8)
C13B O7 C12 C11 147.7(14)
C13A O7 C12 C11 -174.6(7)
Sn1 O7 C12 C11 49.4(7)
O6 C11 C12 O7 -64.1(8)
C13B O7 C13A C14 -68.6(15)
C12 O7 C13A C14 164.0(8)
Sn1 O7 C13A C14 -59.9(9)
C13A O7 C13B C14 63.3(14)
C12 O7 C13B C14 135.6(11)
Sn1 O7 C13B C14 -108.9(15)
C15 O8 C14 C13A -143.4(10)
Sn1 O8 C14 C13A -16.7(13)
C15 O8 C14 C13B -151.4(10)
Sn1 O8 C14 C13B -24.7(10)
O7 C13A C14 O8 48.5(13)
O7 C13A C14 C13B 63.4(14)
O7 C13B C14 O8 100.7(17)
O7 C13B C14 C13A -65.4(15)
C14 O8 C15 C16 81.1(12)
Sn1 O8 C15 C16 -52.3(10)
C17 O9 C16 C15 -178.4(8)
Sn1 O9 C16 C15 -27.8(10)
O8 C15 C16 O9 57.3(12)
C16 O9 C17 C18 -174.6(8)
Sn1 O9 C17 C18 33.8(10)
C19 O10 C18 C17 -100.7(10)
Sn1 O10 C18 C17 46.5(10)
O9 C17 C18 O10 -53.0(12)
C18 O10 C19 C20 174.5(8)
Sn1 O10 C19 C20 29.4(10)
C11 O6 C20 C19 -81.8(10)
Sn1 O6 C20 C19 51.2(9)
O10 C19 C20 O6 -54.2(11)
